data_4031072
loop_
_publ_author_name
'Wang, Feng'
'Li, Zhen'
'Wang, Jie'
'Li, Xin'
'Cheng, Jin-Pei'

_publ_section_title
;
 Enantioselective Synthesis of Dihydropyran-Fused Indoles through [4+2]
 Cycloaddition between Allenoates and 3-Olefinic Oxindoles.
;
_journal_issue 10
_journal_name_full 'The Journal of organic chemistry'
_journal_page_first 5279
_journal_page_last 5286
_journal_paper_doi 10.1021/acs.joc.5b00212
_journal_volume 80
_journal_year 2015
_chemical_absolute_configuration ad
_chemical_formula_moiety 'C24 H23 N O5'
_chemical_formula_sum 'C24 H23 N O5'
_chemical_formula_weight 405.43
_chemical_name_systematic
;
 ? 
;
_space_group_crystal_system orthorhombic
_space_group_IT_number 19
_space_group_name_Hall 'P 2ac 2ab'
_space_group_name_H-M_alt 'P 21 21 21'
_symmetry_space_group_name_Hall 'P 2ac 2ab'
_symmetry_space_group_name_H-M 'P 21 21 21'
_atom_sites_solution_hydrogens geom
_atom_sites_solution_primary direct
_atom_sites_solution_secondary difmap
_audit_creation_date 2014-03-19
_audit_creation_method
;
Olex2 1.2
(compiled 2013.12.10 svn.r2850 for OlexSys, GUI svn.r4736)
;
_cell_angle_alpha 90.00
_cell_angle_beta 90.00
_cell_angle_gamma 90.00
_cell_formula_units_Z 4
_cell_length_a 5.6009(11)
_cell_length_b 14.502(3)
_cell_length_c 24.919(5)
_cell_measurement_reflns_used 5980
_cell_measurement_temperature 173.1500
_cell_measurement_theta_max 27.4778
_cell_measurement_theta_min 1.4042
_cell_volume 2024.0(7)
_computing_cell_refinement 'CrystalClear (Rigaku Inc., 2007)'
_computing_data_collection 'CrystalClear (Rigaku Inc., 2007)'
_computing_data_reduction 'CrystalClear (Rigaku Inc., 2007)'
_computing_molecular_graphics 'Olex2 (Dolomanov et al., 2009)'
_computing_publication_material 'Olex2 (Dolomanov et al., 2009)'
_computing_structure_refinement 'XL (Sheldrick, 2008)'
_computing_structure_solution
;
 'XS (Sheldrick, 2008)'
;
_diffrn_ambient_temperature 173.1500
_diffrn_detector_area_resol_mean 28.5714
_diffrn_measured_fraction_theta_full 0.995
_diffrn_measured_fraction_theta_max 0.993
_diffrn_measurement_device
;
Saturn724+ (2x2 bin mode)
;
_diffrn_measurement_device_details
;
AFC10: Fixed Chi 2 circle
;
_diffrn_measurement_device_type 'Saturn724+ CCD'
_diffrn_measurement_method dtprofit.ref
_diffrn_orient_matrix_type d*Trek
_diffrn_orient_matrix_UB_11 0.0023
_diffrn_orient_matrix_UB_12 0.1684
_diffrn_orient_matrix_UB_13 -0.0592
_diffrn_orient_matrix_UB_21 -0.0510
_diffrn_orient_matrix_UB_22 -0.0148
_diffrn_orient_matrix_UB_23 -0.0440
_diffrn_orient_matrix_UB_31 -0.0270
_diffrn_orient_matrix_UB_32 0.0102
_diffrn_orient_matrix_UB_33 0.0279
_diffrn_radiation_detector CCD
_diffrn_radiation_monochromator Confocal
_diffrn_radiation_type MoK\a
_diffrn_radiation_wavelength 0.71073
_diffrn_reflns_av_R_equivalents 0.0329
_diffrn_reflns_av_unetI/netI 0.0300
_diffrn_reflns_limit_h_max 7
_diffrn_reflns_limit_h_min -7
_diffrn_reflns_limit_k_max 18
_diffrn_reflns_limit_k_min -18
_diffrn_reflns_limit_l_max 32
_diffrn_reflns_limit_l_min -32
_diffrn_reflns_number 13102
_diffrn_reflns_theta_full 26.00
_diffrn_reflns_theta_max 27.53
_diffrn_reflns_theta_min 2.81
_diffrn_source 'Rotating Anode'
_diffrn_source_current 24.0000
_diffrn_source_power 1.2000
_diffrn_source_voltage 50.0000
_exptl_absorpt_coefficient_mu 0.093
_exptl_absorpt_correction_T_max 1.0000
_exptl_absorpt_correction_T_min 0.7559
_exptl_absorpt_correction_type multi-scan
_exptl_crystal_colour Colorless
_exptl_crystal_density_diffrn 1.330
_exptl_crystal_density_method 'not measured'
_exptl_crystal_description rod
_exptl_crystal_F_000 856
_exptl_crystal_size_max 0.42
_exptl_crystal_size_mid 0.13
_exptl_crystal_size_min 0.12
_refine_diff_density_max 0.156
_refine_diff_density_min -0.135
_refine_diff_density_rms 0.031
_refine_ls_abs_structure_details 'Flack H D (1983), Acta Cryst. A39, 876-881'
_refine_ls_abs_structure_Flack -0.3(8)
_refine_ls_extinction_method none
_refine_ls_goodness_of_fit_ref 1.077
_refine_ls_hydrogen_treatment constr
_refine_ls_matrix_type full
_refine_ls_number_parameters 273
_refine_ls_number_reflns 4651
_refine_ls_number_restraints 0
_refine_ls_restrained_S_all 1.077
_refine_ls_R_factor_all 0.0403
_refine_ls_R_factor_gt 0.0381
_refine_ls_shift/su_max 0.000
_refine_ls_shift/su_mean 0.000
_refine_ls_structure_factor_coef Fsqd
_refine_ls_weighting_details 'calc w=1/[\s^2^(Fo^2^)+(0.0313P)^2^+0.3141P] where P=(Fo^2^+2Fc^2^)/3'
_refine_ls_weighting_scheme calc
_refine_ls_wR_factor_gt 0.0823
_refine_ls_wR_factor_ref 0.0840
_reflns_number_gt 4457
_reflns_number_total 4651
_reflns_threshold_expression >2sigma(I)
_cod_data_source_file jo5b00212_si_001.cif
_cod_data_source_block mx2914
_cod_database_code 4031072
_diffrn_number_total 2724
_olex2_refinement_description
;
1. Fixed Uiso
 At 1.2 times of:
  All C(H) groups, All C(H,H) groups
 At 1.5 times of:
  All C(H,H,H) groups
2.a Ternary CH refined with riding coordinates:
 C14(H14)
2.b Secondary CH2 refined with riding coordinates:
 C2(H2A,H2B), C13(H13A,H13B), C23(H23A,H23B)
2.c Aromatic/amide H refined with riding coordinates:
 C5(H5), C6(H6), C7(H7), C8(H8), C16(H16), C17(H17), C18(H18), C19(H19),
 C20(H20), C21(H21)
2.d Idealised Me refined as rotating group:
 C1(H1A,H1B,H1C), C24(H24A,H24B,H24C)
;

loop_
_space_group_symop_id
_space_group_symop_operation_xyz
1 'x, y, z'
2 '-x+1/2, -y, z+1/2'
3 '-x, y+1/2, -z+1/2'
4 'x+1/2, -y+1/2, -z'

loop_
_atom_site_label
_atom_site_type_symbol
_atom_site_fract_x
_atom_site_fract_y
_atom_site_fract_z
_atom_site_U_iso_or_equiv
_atom_site_adp_type
_atom_site_occupancy
_atom_site_symmetry_multiplicity
_atom_site_calc_flag
_atom_site_refinement_flags_posn
O1 O 0.3637(2) 0.23954(7) 0.18542(4) 0.0371(2) Uani 1 1 d .
O2 O 0.3766(2) 0.08881(7) 0.20613(4) 0.0414(3) Uani 1 1 d .
O3 O 0.05083(19) -0.01773(7) 0.15941(4) 0.0367(2) Uani 1 1 d .
O4 O -0.3286(2) -0.27964(8) 0.14946(5) 0.0476(3) Uani 1 1 d .
O5 O 0.0263(2) -0.32828(7) 0.18009(4) 0.0390(3) Uani 1 1 d .
N1 N 0.1085(2) 0.14335(8) 0.14446(5) 0.0320(3) Uani 1 1 d .
C1 C 0.6268(4) 0.35538(12) 0.21698(7) 0.0509(4) Uani 1 1 d .
H1A H 0.6471 0.3736 0.1802 0.076 Uiso 1 1 calc GR
H1B H 0.7709 0.3678 0.2366 0.076 Uiso 1 1 calc GR
H1C H 0.4973 0.3895 0.2325 0.076 Uiso 1 1 calc GR
C2 C 0.5725(3) 0.25427(11) 0.21953(6) 0.0366(3) Uani 1 1 d .
H2A H 0.7071 0.2186 0.2065 0.044 Uiso 1 1 calc R
H2B H 0.5384 0.2358 0.2562 0.044 Uiso 1 1 calc R
C3 C 0.2944(3) 0.15228(10) 0.18143(6) 0.0312(3) Uani 1 1 d .
C4 C -0.0070(3) 0.21259(10) 0.11325(5) 0.0331(3) Uani 1 1 d .
C5 C 0.0494(3) 0.30456(10) 0.10468(6) 0.0383(4) Uani 1 1 d .
H5 H 0.1843 0.3311 0.1200 0.046 Uiso 1 1 calc R
C6 C -0.1032(4) 0.35539(11) 0.07233(6) 0.0451(4) Uani 1 1 d .
H6 H -0.0697 0.4172 0.0659 0.054 Uiso 1 1 calc R
C7 C -0.3046(3) 0.31625(12) 0.04932(6) 0.0454(4) Uani 1 1 d .
H7 H -0.4061 0.3527 0.0288 0.054 Uiso 1 1 calc R
C8 C -0.3571(3) 0.22398(11) 0.05645(6) 0.0402(4) Uani 1 1 d .
H8 H -0.4901 0.1977 0.0402 0.048 Uiso 1 1 calc R
C9 C -0.2062(3) 0.17111(10) 0.08858(6) 0.0328(3) Uani 1 1 d .
C10 C -0.2109(3) 0.07485(10) 0.10379(6) 0.0323(3) Uani 1 1 d .
C11 C -0.0244(3) 0.06206(10) 0.13649(6) 0.0319(3) Uani 1 1 d .
C12 C -0.1031(3) -0.09255(10) 0.15292(5) 0.0315(3) Uani 1 1 d .
C13 C -0.3550(3) -0.07151(11) 0.13864(6) 0.0337(3) Uani 1 1 d .
H13A H -0.4349 -0.0453 0.1696 0.040 Uiso 1 1 calc R
H13B H -0.4362 -0.1284 0.1294 0.040 Uiso 1 1 calc R
C14 C -0.3748(3) -0.00334(10) 0.09098(6) 0.0323(3) Uani 1 1 d .
H14 H -0.5384 0.0206 0.0900 0.039 Uiso 1 1 calc R
C15 C -0.3250(3) -0.05154(10) 0.03799(6) 0.0326(3) Uani 1 1 d .
C16 C -0.1188(3) -0.03634(12) 0.00868(6) 0.0401(4) Uani 1 1 d .
H16 H -0.0077 0.0065 0.0208 0.048 Uiso 1 1 calc R
C17 C -0.0755(3) -0.08406(13) -0.03850(7) 0.0477(4) Uani 1 1 d .
H17 H 0.0634 -0.0726 -0.0579 0.057 Uiso 1 1 calc R
C18 C -0.2362(3) -0.14821(13) -0.05688(7) 0.0470(4) Uani 1 1 d .
H18 H -0.2065 -0.1803 -0.0885 0.056 Uiso 1 1 calc R
C19 C -0.4413(3) -0.16454(14) -0.02818(7) 0.0508(4) Uani 1 1 d .
H19 H -0.5507 -0.2080 -0.0404 0.061 Uiso 1 1 calc R
C20 C -0.4860(3) -0.11661(13) 0.01883(6) 0.0450(4) Uani 1 1 d .
H20 H -0.6257 -0.1281 0.0378 0.054 Uiso 1 1 calc R
C21 C -0.0023(3) -0.17404(10) 0.16276(6) 0.0330(3) Uani 1 1 d .
H21 H 0.1602 -0.1744 0.1704 0.040 Uiso 1 1 calc R
C22 C -0.1256(3) -0.26304(10) 0.16260(5) 0.0335(3) Uani 1 1 d .
C23 C -0.0557(3) -0.42307(10) 0.17826(7) 0.0417(4) Uani 1 1 d .
H23A H -0.1023 -0.4398 0.1420 0.050 Uiso 1 1 calc R
H23B H -0.1917 -0.4316 0.2018 0.050 Uiso 1 1 calc R
C24 C 0.1498(4) -0.48049(12) 0.19645(9) 0.0552(5) Uani 1 1 d .
H24A H 0.2828 -0.4711 0.1728 0.083 Uiso 1 1 calc GR
H24B H 0.1049 -0.5444 0.1960 0.083 Uiso 1 1 calc GR
H24C H 0.1939 -0.4630 0.2322 0.083 Uiso 1 1 calc GR

loop_
_atom_site_aniso_label
_atom_site_aniso_U_11
_atom_site_aniso_U_22
_atom_site_aniso_U_33
_atom_site_aniso_U_23
_atom_site_aniso_U_13
_atom_site_aniso_U_12
O1 0.0402(6) 0.0324(5) 0.0388(5) -0.0014(4) -0.0080(5) -0.0028(5)
O2 0.0458(7) 0.0341(6) 0.0442(6) -0.0015(5) -0.0115(5) 0.0044(5)
O3 0.0346(5) 0.0291(5) 0.0464(6) 0.0017(4) -0.0084(5) 0.0006(4)
O4 0.0378(6) 0.0450(6) 0.0600(7) 0.0028(6) -0.0087(6) -0.0088(5)
O5 0.0408(6) 0.0286(5) 0.0475(6) 0.0012(4) -0.0038(5) -0.0046(5)
N1 0.0336(6) 0.0295(6) 0.0328(6) -0.0023(5) -0.0026(5) 0.0031(5)
C1 0.0620(11) 0.0459(10) 0.0447(9) 0.0034(7) -0.0130(9) -0.0137(9)
C2 0.0357(8) 0.0430(8) 0.0311(7) -0.0030(6) -0.0028(6) -0.0024(7)
C3 0.0323(8) 0.0312(7) 0.0302(7) -0.0049(6) 0.0028(6) 0.0018(6)
C4 0.0381(8) 0.0335(7) 0.0276(6) -0.0017(6) 0.0022(6) 0.0061(7)
C5 0.0479(9) 0.0344(8) 0.0328(7) -0.0025(6) 0.0010(7) 0.0025(7)
C6 0.0635(11) 0.0355(8) 0.0362(8) 0.0021(6) 0.0023(8) 0.0075(8)
C7 0.0569(11) 0.0459(9) 0.0335(8) 0.0047(7) -0.0035(7) 0.0146(8)
C8 0.0417(9) 0.0494(9) 0.0294(7) 0.0007(7) -0.0020(7) 0.0081(8)
C9 0.0355(8) 0.0378(8) 0.0251(6) -0.0017(6) 0.0034(6) 0.0058(7)
C10 0.0325(8) 0.0359(8) 0.0285(7) -0.0021(6) 0.0010(6) 0.0022(7)
C11 0.0332(7) 0.0306(7) 0.0318(7) -0.0022(5) 0.0013(6) 0.0014(6)
C12 0.0323(7) 0.0355(7) 0.0267(6) -0.0025(6) 0.0021(6) -0.0032(6)
C13 0.0301(7) 0.0383(8) 0.0326(7) -0.0030(6) 0.0026(6) -0.0009(7)
C14 0.0273(7) 0.0369(8) 0.0329(7) -0.0016(6) -0.0010(6) 0.0022(6)
C15 0.0313(8) 0.0368(8) 0.0297(7) 0.0013(6) -0.0033(6) 0.0035(6)
C16 0.0376(8) 0.0457(9) 0.0369(8) -0.0018(7) 0.0006(7) -0.0058(8)
C17 0.0439(9) 0.0638(11) 0.0353(8) -0.0023(8) 0.0076(8) 0.0014(9)
C18 0.0514(10) 0.0574(11) 0.0323(8) -0.0084(8) -0.0038(8) 0.0095(9)
C19 0.0485(10) 0.0602(11) 0.0436(9) -0.0144(8) -0.0057(8) -0.0067(9)
C20 0.0361(9) 0.0592(10) 0.0398(8) -0.0072(7) 0.0002(7) -0.0047(8)
C21 0.0305(7) 0.0353(7) 0.0333(7) -0.0005(6) -0.0027(6) -0.0030(6)
C22 0.0366(8) 0.0370(8) 0.0268(6) -0.0009(6) 0.0012(6) -0.0011(7)
C23 0.0474(9) 0.0320(8) 0.0458(8) -0.0022(6) 0.0027(8) -0.0098(7)
C24 0.0603(12) 0.0335(8) 0.0718(13) 0.0059(8) -0.0029(11) -0.0025(9)

loop_
_atom_type_symbol
_atom_type_description
_atom_type_scat_dispersion_real
_atom_type_scat_dispersion_imag
_atom_type_scat_source
C C 0.0033 0.0016 'International Tables Vol C Tables 4.2.6.8 and 6.1.1.4'
H H 0.0000 0.0000 'International Tables Vol C Tables 4.2.6.8 and 6.1.1.4'
N N 0.0061 0.0033 'International Tables Vol C Tables 4.2.6.8 and 6.1.1.4'
O O 0.0106 0.0060 'International Tables Vol C Tables 4.2.6.8 and 6.1.1.4'

loop_
_geom_angle_atom_site_label_1
_geom_angle_atom_site_label_2
_geom_angle_atom_site_label_3
_geom_angle
C3 O1 C2 114.63(12)
C11 O3 C12 114.98(12)
C22 O5 C23 117.15(13)
C3 N1 C4 129.29(12)
C3 N1 C11 124.39(12)
C11 N1 C4 105.82(12)
O1 C2 C1 106.31(13)
O1 C3 N1 110.84(12)
O2 C3 O1 125.54(14)
O2 C3 N1 123.62(13)
C5 C4 N1 131.13(14)
C5 C4 C9 121.59(14)
C9 C4 N1 107.27(13)
C6 C5 C4 117.39(16)
C7 C6 C5 121.60(16)
C8 C7 C6 121.08(16)
C7 C8 C9 118.54(16)
C4 C9 C10 108.18(13)
C8 C9 C4 119.72(14)
C8 C9 C10 132.10(15)
C9 C10 C14 133.44(14)
C11 C10 C9 106.22(13)
C11 C10 C14 120.32(14)
O3 C11 N1 119.34(13)
C10 C11 O3 128.09(14)
C10 C11 N1 112.50(13)
O3 C12 C13 117.03(13)
C21 C12 O3 113.99(13)
C21 C12 C13 128.91(14)
C12 C13 C14 112.46(12)
C10 C14 C13 106.07(12)
C10 C14 C15 114.97(13)
C15 C14 C13 111.06(12)
C16 C15 C14 122.56(14)
C16 C15 C20 117.93(14)
C20 C15 C14 119.45(14)
C15 C16 C17 120.95(16)
C18 C17 C16 120.43(17)
C17 C18 C19 119.43(16)
C18 C19 C20 120.33(17)
C19 C20 C15 120.94(17)
C12 C21 C22 125.56(14)
O4 C22 O5 122.91(14)
O4 C22 C21 128.37(15)
O5 C22 C21 108.72(13)
O5 C23 C24 105.98(14)

loop_
_geom_bond_atom_site_label_1
_geom_bond_atom_site_label_2
_geom_bond_distance
O1 C2 1.4614(19)
O1 C3 1.3273(17)
O2 C3 1.1990(18)
O3 C11 1.3575(17)
O3 C12 1.3954(17)
O4 C22 1.2075(19)
O5 C22 1.3451(19)
O5 C23 1.4501(18)
N1 C3 1.3963(18)
N1 C4 1.4255(18)
N1 C11 1.4084(19)
C1 C2 1.499(2)
C4 C5 1.387(2)
C4 C9 1.409(2)
C5 C6 1.387(2)
C6 C7 1.387(3)
C7 C8 1.381(2)
C8 C9 1.394(2)
C9 C10 1.447(2)
C10 C11 1.338(2)
C10 C14 1.493(2)
C12 C13 1.487(2)
C12 C21 1.333(2)
C13 C14 1.549(2)
C14 C15 1.520(2)
C15 C16 1.384(2)
C15 C20 1.390(2)
C16 C17 1.386(2)
C17 C18 1.373(3)
C18 C19 1.374(3)
C19 C20 1.385(2)
C21 C22 1.464(2)
C23 C24 1.491(3)

loop_
_geom_torsion_atom_site_label_1
_geom_torsion_atom_site_label_2
_geom_torsion_atom_site_label_3
_geom_torsion_atom_site_label_4
_geom_torsion
O3 C12 C13 C14 49.27(17)
O3 C12 C21 C22 175.63(12)
N1 C4 C5 C6 -178.91(15)
N1 C4 C9 C8 178.31(13)
N1 C4 C9 C10 -1.20(16)
C2 O1 C3 O2 5.9(2)
C2 O1 C3 N1 -174.59(11)
C3 O1 C2 C1 177.82(13)
C3 N1 C4 C5 10.1(2)
C3 N1 C4 C9 -171.07(13)
C3 N1 C11 O3 -10.7(2)
C3 N1 C11 C10 172.13(13)
C4 N1 C3 O1 -0.5(2)
C4 N1 C3 O2 179.02(15)
C4 N1 C11 O3 176.76(12)
C4 N1 C11 C10 -0.43(16)
C4 C5 C6 C7 0.0(2)
C4 C9 C10 C11 0.94(16)
C4 C9 C10 C14 179.80(15)
C5 C4 C9 C8 -2.7(2)
C5 C4 C9 C10 177.81(13)
C5 C6 C7 C8 -2.0(3)
C6 C7 C8 C9 1.7(2)
C7 C8 C9 C4 0.6(2)
C7 C8 C9 C10 179.98(16)
C8 C9 C10 C11 -178.49(16)
C8 C9 C10 C14 0.4(3)
C9 C4 C5 C6 2.3(2)
C9 C10 C11 O3 -177.19(14)
C9 C10 C11 N1 -0.31(16)
C9 C10 C14 C13 -153.61(16)
C9 C10 C14 C15 83.2(2)
C10 C14 C15 C16 11.7(2)
C10 C14 C15 C20 -171.26(14)
C11 O3 C12 C13 -19.26(17)
C11 O3 C12 C21 163.32(13)
C11 N1 C3 O1 -171.21(13)
C11 N1 C3 O2 8.3(2)
C11 N1 C4 C5 -177.89(15)
C11 N1 C4 C9 1.00(15)
C11 C10 C14 C13 25.12(18)
C11 C10 C14 C15 -98.03(17)
C12 O3 C11 N1 174.88(12)
C12 O3 C11 C10 -8.4(2)
C12 C13 C14 C10 -48.84(16)
C12 C13 C14 C15 76.74(16)
C12 C21 C22 O4 6.9(2)
C12 C21 C22 O5 -173.13(14)
C13 C12 C21 C22 -1.4(2)
C13 C14 C15 C16 -108.78(17)
C13 C14 C15 C20 68.30(18)
C14 C10 C11 O3 3.8(2)
C14 C10 C11 N1 -179.35(12)
C14 C15 C16 C17 177.62(15)
C14 C15 C20 C19 -177.33(16)
C15 C16 C17 C18 -0.6(3)
C16 C15 C20 C19 -0.1(3)
C16 C17 C18 C19 0.2(3)
C17 C18 C19 C20 0.1(3)
C18 C19 C20 C15 -0.2(3)
C20 C15 C16 C17 0.5(2)
C21 C12 C13 C14 -133.75(16)
C22 O5 C23 C24 176.61(13)
C23 O5 C22 O4 5.4(2)
C23 O5 C22 C21 -174.55(12)
